data_1552012
loop_
_publ_author_name
'Michal S. Dutkiewicz'
'Joy H. Farnaby'
'Christos Apostolidis'
'Eric Colineau'
'Olaf Walter'
'Nicola Magnani'
'Michael G. Gardiner'
'Jason B. Love'
'Nikolas Kaltsoyannis'
'Roberto Caciuffo'
'Polly L. Arnold'

_publ_section_title
;
 Organometallic neptunium(III) complexes
;
_journal_name_full 'Nature Chemistry'
_journal_page_first 797
_journal_page_last 802
_journal_paper_doi 10.1038/nchem.2520
_journal_volume 8
_journal_year 2016
_chemical_formula_moiety 'C44 H60 Cl4 N2 Np2 O3, 0.5(C4 H8 O)'
_chemical_formula_sum 'C46 H64 Cl4 N2 Np2 O3.5'
_chemical_formula_weight 1316.79
_chemical_name_systematic Np2Cl4(L)(THF)3
_space_group_crystal_system triclinic
_space_group_IT_number 2
_space_group_name_Hall '-P 1'
_space_group_name_H-M_alt 'P -1'
_atom_sites_solution_hydrogens geom
_cell_angle_alpha 75.1470(10)
_cell_angle_beta 75.7320(10)
_cell_angle_gamma 84.3340(10)
_cell_formula_units_Z 2
_cell_length_a 10.5639(7)
_cell_length_b 13.6771(8)
_cell_length_c 18.1083(11)
_cell_measurement_reflns_used 4594
_cell_measurement_temperature 100(2)
_cell_measurement_theta_max 27.99
_cell_measurement_theta_min 2.356
_cell_volume 2449.2(3)
_computing_cell_refinement 'APEX II (Bruker, 2007)'
_computing_data_collection 'APEX II (Bruker, 2007)'
_computing_data_reduction 'SAINT (Bruker, 2007)'
_computing_molecular_graphics 'Olex2 (Dolomanov et al., 2009)'
_computing_publication_material 'Olex2 (Dolomanov et al., 2009)'
_computing_structure_refinement 'ShelXL (Sheldrick, 2015)'
_computing_structure_solution 'SHELXS-97 (Sheldrick, 2008)'
_diffrn_ambient_temperature 100.15
_diffrn_detector_area_resol_mean 66
_diffrn_measured_fraction_theta_full 0.996
_diffrn_measured_fraction_theta_max 0.888
_diffrn_measurement_device_type 'Bruker Apex II Quazar'
_diffrn_measurement_method 'combined omega- and phi-scan'
_diffrn_radiation_type MoK\a
_diffrn_radiation_wavelength 0.71073
_diffrn_reflns_av_R_equivalents 0.0416
_diffrn_reflns_av_unetI/netI 0.0788
_diffrn_reflns_Laue_measured_fraction_full 0.996
_diffrn_reflns_Laue_measured_fraction_max 0.888
_diffrn_reflns_limit_h_max 9
_diffrn_reflns_limit_h_min -14
_diffrn_reflns_limit_k_max 17
_diffrn_reflns_limit_k_min -18
_diffrn_reflns_limit_l_max 20
_diffrn_reflns_limit_l_min -23
_diffrn_reflns_number 21583
_diffrn_reflns_point_group_measured_fraction_full 0.996
_diffrn_reflns_point_group_measured_fraction_max 0.888
_diffrn_reflns_theta_full 25.000
_diffrn_reflns_theta_max 28.497
_diffrn_reflns_theta_min 1.541
_exptl_absorpt_coefficient_mu 4.478
_exptl_absorpt_correction_T_max 0.9357
_exptl_absorpt_correction_T_min 0.7041
_exptl_absorpt_correction_type multi-scan
_exptl_absorpt_process_details SADABS
_exptl_crystal_colour red
_exptl_crystal_colour_primary red
_exptl_crystal_density_diffrn 1.786
_exptl_crystal_density_method 'not measured'
_exptl_crystal_description plates
_exptl_crystal_F_000 1272
_exptl_crystal_size_max 0.084
_exptl_crystal_size_mid 0.065
_exptl_crystal_size_min 0.015
_refine_diff_density_max 1.773
_refine_diff_density_min -1.603
_refine_diff_density_rms 0.208
_refine_ls_extinction_coef .
_refine_ls_extinction_method none
_refine_ls_goodness_of_fit_ref 1.000
_refine_ls_hydrogen_treatment constr
_refine_ls_matrix_type full
_refine_ls_number_parameters 549
_refine_ls_number_reflns 11029
_refine_ls_number_restraints 76
_refine_ls_restrained_S_all 1.000
_refine_ls_R_factor_all 0.0717
_refine_ls_R_factor_gt 0.0414
_refine_ls_shift/su_max 0.002
_refine_ls_shift/su_mean 0.000
_refine_ls_structure_factor_coef Fsqd
_refine_ls_weighting_details 'w=1/[\s^2^(Fo^2^)+(0.0434P)^2^] where P=(Fo^2^+2Fc^2^)/3'
_refine_ls_weighting_scheme calc
_refine_ls_wR_factor_gt 0.0871
_refine_ls_wR_factor_ref 0.0997
_reflns_Friedel_coverage 0.000
_reflns_Friedel_fraction_full .
_reflns_Friedel_fraction_max .
_reflns_number_gt 7761
_reflns_number_total 11029
_reflns_threshold_expression 'I > 2\s(I)'
_cod_data_source_file nchem.2520-s3.cif
_cod_data_source_block mdit25
_cod_original_formula_sum 'C46 H64 Cl4 N2 Np2 O3.50'
_cod_database_code 1552012
_shelx_space_group_comment
;
The symmetry employed for this shelxl refinement is uniquely defined
by the following loop, which should always be used as a source of
symmetry information in preference to the above space-group names.
They are only intended as comments.
;
_shelx_estimated_absorpt_t_max 0.936
_shelx_estimated_absorpt_t_min 0.705
_olex2_refinement_description
;
1. Fixed Uiso
 At 1.2 times of:
  All C(H) groups, All C(H,H) groups
 At 1.5 times of:
  All C(H,H,H) groups
2. Rigid body (RIGU) restrains
 O4, C45, C46, C47, C48
 with sigma for 1-2 distances of 0.004 and sigma for 1-3 distances of 0.004
 C10, C9, C8, C13, C12, C11
 with sigma for 1-2 distances of 0.004 and sigma for 1-3 distances of 0.004
3. Same fragment restrains
{O1, C33, C34, C35, C36} sigma for 1-2: 0.02, 1-3: 0.02
as
{O4, C45, C46, C47, C48}
4. Others
 Fixed Sof: O4(0.5) C45(0.5) H45A(0.5) H45B(0.5) C46(0.5) H46A(0.5) H46B(0.5)
 C47(0.5) H47A(0.5) H47B(0.5) C48(0.5) H48B(0.5) H48A(0.5)
5.a Secondary CH2 refined with riding coordinates:
 C33(H33A,H33B), C34(H34A,H34B), C35(H35A,H35B), C36(H36A,H36B), C37(H37A,
 H37B), C38(H38A,H38B), C39(H39A,H39B), C40(H40A,H40B), C41(H41A,H41B),
 C42(H42A,H42B), C43(H43A,H43B), C44(H44A,H44B), C45(H45A,H45B), C46(H46A,H46B),
  C47(H47A,H47B), C48(H48B,H48A)
5.b Aromatic/amide H refined with riding coordinates:
 C2(H2), C3(H3), C9(H9), C10(H10), C11(H11), C13(H13), C18(H18), C19(H19),
 C25(H25), C26(H26), C27(H27), C29(H29)
5.c Idealised Me refined as rotating group:
 C6(H6A,H6B,H6C), C7(H7A,H7B,H7C), C15(H15A,H15B,H15C), C16(H16A,H16B,H16C),
 C22(H22A,H22B,H22C), C23(H23A,H23B,H23C), C31(H31A,H31B,H31C), C32(H32A,H32B,
 H32C)
;
_shelx_shelxl_version_number 2014/7
_olex2_submission_special_instructions 'No special instructions were received'

loop_
_space_group_symop_operation_xyz
'x, y, z'
'-x, -y, -z'

loop_
_atom_site_label
_atom_site_type_symbol
_atom_site_fract_x
_atom_site_fract_y
_atom_site_fract_z
_atom_site_U_iso_or_equiv
_atom_site_adp_type
_atom_site_occupancy
_atom_site_site_symmetry_order
_atom_site_calc_flag
_atom_site_refinement_flags_posn
_atom_site_refinement_flags_adp
_atom_site_refinement_flags_occupancy
_atom_site_disorder_assembly
_atom_site_disorder_group
Cl1 Cl 0.73407(16) 0.65463(11) 0.69982(9) 0.0187(3) Uani 1 1 d . . . . .
Cl2 Cl 0.44416(16) 0.53577(12) 0.73326(9) 0.0190(4) Uani 1 1 d . . . . .
Cl3 Cl 0.71315(18) 0.54357(13) 0.53235(10) 0.0270(4) Uani 1 1 d . . . . .
Cl4 Cl 0.68188(19) 0.34713(13) 0.83469(10) 0.0273(4) Uani 1 1 d . . . . .
O1 O 0.9280(4) 0.4665(3) 0.6972(2) 0.0197(10) Uani 1 1 d D . . . .
C33 C 0.9721(7) 0.4860(5) 0.7625(4) 0.0233(16) Uani 1 1 d D . . . .
H33A H 0.9642 0.4249 0.8065 0.028 Uiso 1 1 calc R . . . .
H33B H 0.9193 0.5422 0.7816 0.028 Uiso 1 1 calc R . . . .
C34 C 1.1121(7) 0.5134(6) 0.7307(4) 0.0283(17) Uani 1 1 d D . . . .
H34A H 1.1714 0.4526 0.7367 0.034 Uiso 1 1 calc R . . . .
H34B H 1.1360 0.5615 0.7571 0.034 Uiso 1 1 calc R . . . .
C35 C 1.1170(7) 0.5616(6) 0.6459(4) 0.0290(18) Uani 1 1 d D . . . .
H35A H 1.2072 0.5598 0.6134 0.035 Uiso 1 1 calc R . . . .
H35B H 1.0828 0.6326 0.6385 0.035 Uiso 1 1 calc R . . . .
C36 C 1.0294(7) 0.4958(6) 0.6261(4) 0.0271(17) Uani 1 1 d D . . . .
H36A H 0.9912 0.5342 0.5819 0.033 Uiso 1 1 calc R . . . .
H36B H 1.0789 0.4355 0.6117 0.033 Uiso 1 1 calc R . . . .
O2 O 0.8414(5) 0.3230(3) 0.6338(3) 0.0223(11) Uani 1 1 d . . . . .
O3 O 0.5499(5) 0.3299(4) 0.6778(3) 0.0264(12) Uani 1 1 d . . . . .
N1 N 0.5867(5) 0.8844(4) 0.7548(3) 0.0207(13) Uani 1 1 d . . . . .
N2 N 0.2348(5) 0.7314(4) 0.8106(3) 0.0186(13) Uani 1 1 d . . . . .
C1 C 0.6179(8) 0.9106(5) 0.8171(4) 0.0273(17) Uani 1 1 d . . . . .
C2 C 0.7091(8) 0.9864(6) 0.7898(5) 0.035(2) Uani 1 1 d . . . . .
H2 H 0.7454 1.0173 0.8209 0.042 Uiso 1 1 calc R . . . .
C3 C 0.7363(7) 1.0076(5) 0.7084(5) 0.0277(17) Uani 1 1 d . . . . .
H3 H 0.7958 1.0558 0.6733 0.033 Uiso 1 1 calc R . . . .
C4 C 0.6617(7) 0.9464(5) 0.6875(4) 0.0212(15) Uani 1 1 d . . . . .
C5 C 0.6591(7) 0.9435(5) 0.6054(4) 0.0198(15) Uani 1 1 d . . . . .
C6 C 0.6357(7) 1.0510(5) 0.5553(4) 0.0274(17) Uani 1 1 d . . . . .
H6A H 0.5566 1.0826 0.5824 0.041 Uiso 1 1 calc GR . . . .
H6B H 0.6248 1.0463 0.5042 0.041 Uiso 1 1 calc GR . . . .
H6C H 0.7108 1.0922 0.5477 0.041 Uiso 1 1 calc GR . . . .
C7 C 0.7932(7) 0.9029(5) 0.5646(4) 0.0245(16) Uani 1 1 d . . . . .
H7A H 0.8616 0.9480 0.5619 0.037 Uiso 1 1 calc GR . . . .
H7B H 0.7909 0.9002 0.5114 0.037 Uiso 1 1 calc GR . . . .
H7C H 0.8119 0.8348 0.5947 0.037 Uiso 1 1 calc GR . . . .
C8 C 0.5473(7) 0.8792(5) 0.6073(4) 0.0183(14) Uani 1 1 d . U . . .
C9 C 0.5646(7) 0.7919(5) 0.5797(4) 0.0172(14) Uani 1 1 d . U . . .
H9 H 0.6491 0.7711 0.5545 0.021 Uiso 1 1 calc R . . . .
C10 C 0.4560(7) 0.7345(5) 0.5895(4) 0.0190(14) Uani 1 1 d . U . . .
H10 H 0.4668 0.6763 0.5687 0.023 Uiso 1 1 calc R . . . .
C11 C 0.3335(6) 0.7617(5) 0.6288(3) 0.0135(13) Uani 1 1 d . U . . .
H11 H 0.2619 0.7202 0.6371 0.016 Uiso 1 1 calc R . . . .
C12 C 0.3137(7) 0.8501(5) 0.6568(4) 0.0180(14) Uani 1 1 d . U . . .
C13 C 0.4207(6) 0.9080(5) 0.6461(4) 0.0181(14) Uani 1 1 d . U . . .
H13 H 0.4089 0.9676 0.6652 0.022 Uiso 1 1 calc R . . . .
C14 C 0.1780(6) 0.8736(5) 0.7029(4) 0.0185(15) Uani 1 1 d . . . . .
C15 C 0.1723(7) 0.9688(5) 0.7339(4) 0.0275(18) Uani 1 1 d . . . . .
H15A H 0.2347 0.9602 0.7674 0.041 Uiso 1 1 calc GR . . . .
H15B H 0.0839 0.9793 0.7646 0.041 Uiso 1 1 calc GR . . . .
H15C H 0.1948 1.0276 0.6896 0.041 Uiso 1 1 calc GR . . . .
C16 C 0.0801(7) 0.8900(5) 0.6502(4) 0.0236(16) Uani 1 1 d . . . . .
H16A H 0.1058 0.9476 0.6053 0.035 Uiso 1 1 calc GR . . . .
H16B H -0.0075 0.9039 0.6804 0.035 Uiso 1 1 calc GR . . . .
H16C H 0.0795 0.8290 0.6314 0.035 Uiso 1 1 calc GR . . . .
C17 C 0.1405(7) 0.7822(5) 0.7720(4) 0.0207(15) Uani 1 1 d . . . . .
C18 C 0.0175(7) 0.7488(5) 0.8090(4) 0.0261(17) Uani 1 1 d . . . . .
H18 H -0.0617 0.7721 0.7931 0.031 Uiso 1 1 calc R . . . .
C19 C 0.0334(7) 0.6722(6) 0.8759(4) 0.034(2) Uani 1 1 d . . . . .
H19 H -0.0341 0.6340 0.9140 0.041 Uiso 1 1 calc R . . . .
C20 C 0.1638(7) 0.6633(5) 0.8757(4) 0.0247(16) Uani 1 1 d . . . . .
C21 C 0.2288(7) 0.5919(6) 0.9360(4) 0.0273(17) Uani 1 1 d . . . . .
C22 C 0.1553(8) 0.6005(7) 1.0198(4) 0.036(2) Uani 1 1 d . . . . .
H22A H 0.1604 0.6696 1.0247 0.055 Uiso 1 1 calc GR . . . .
H22B H 0.1957 0.5528 1.0587 0.055 Uiso 1 1 calc GR . . . .
H22C H 0.0635 0.5845 1.0289 0.055 Uiso 1 1 calc GR . . . .
C23 C 0.2223(8) 0.4824(6) 0.9306(4) 0.035(2) Uani 1 1 d . . . . .
H23A H 0.1310 0.4666 0.9373 0.052 Uiso 1 1 calc GR . . . .
H23B H 0.2589 0.4362 0.9719 0.052 Uiso 1 1 calc GR . . . .
H23C H 0.2728 0.4746 0.8791 0.052 Uiso 1 1 calc GR . . . .
C24 C 0.3702(7) 0.6226(5) 0.9225(4) 0.0239(17) Uani 1 1 d . . . . .
C25 C 0.4768(7) 0.5583(5) 0.9045(4) 0.0224(16) Uani 1 1 d . . . . .
H25 H 0.4640 0.4906 0.9042 0.027 Uiso 1 1 calc R . . . .
C26 C 0.6039(7) 0.5935(6) 0.8866(4) 0.0268(18) Uani 1 1 d . . . . .
H26 H 0.6768 0.5490 0.8746 0.032 Uiso 1 1 calc R . . . .
C27 C 0.6245(7) 0.6913(6) 0.8863(4) 0.0257(17) Uani 1 1 d . . . . .
H27 H 0.7110 0.7144 0.8725 0.031 Uiso 1 1 calc R . . . .
C28 C 0.5174(7) 0.7574(6) 0.9062(4) 0.0235(16) Uani 1 1 d . . . . .
C29 C 0.3929(7) 0.7215(6) 0.9240(4) 0.0239(16) Uani 1 1 d . . . . .
H29 H 0.3201 0.7653 0.9378 0.029 Uiso 1 1 calc R . . . .
C30 C 0.5443(7) 0.8678(6) 0.9004(4) 0.0287(18) Uani 1 1 d . . . . .
C31 C 0.6275(8) 0.8674(7) 0.9597(5) 0.045(2) Uani 1 1 d . . . . .
H31A H 0.7081 0.8264 0.9482 0.067 Uiso 1 1 calc GR . . . .
H31B H 0.5777 0.8386 1.0130 0.067 Uiso 1 1 calc GR . . . .
H31C H 0.6495 0.9369 0.9554 0.067 Uiso 1 1 calc GR . . . .
C32 C 0.4195(8) 0.9306(6) 0.9191(5) 0.044(2) Uani 1 1 d . . . . .
H32A H 0.4410 1.0005 0.9138 0.065 Uiso 1 1 calc GR . . . .
H32B H 0.3716 0.9023 0.9731 0.065 Uiso 1 1 calc GR . . . .
H32C H 0.3650 0.9295 0.8827 0.065 Uiso 1 1 calc GR . . . .
C37 C 0.9229(8) 0.2469(5) 0.6740(5) 0.0317(19) Uani 1 1 d . . . . .
H37A H 0.8697 0.1910 0.7106 0.038 Uiso 1 1 calc R . . . .
H37B H 0.9690 0.2767 0.7039 0.038 Uiso 1 1 calc R . . . .
C38 C 1.0196(8) 0.2089(6) 0.6092(5) 0.040(2) Uani 1 1 d . . . . .
H38A H 1.1037 0.2428 0.5955 0.048 Uiso 1 1 calc R . . . .
H38B H 1.0360 0.1349 0.6257 0.048 Uiso 1 1 calc R . . . .
C39 C 0.9558(8) 0.2350(6) 0.5410(5) 0.036(2) Uani 1 1 d . . . . .
H39A H 0.9433 0.1730 0.5253 0.043 Uiso 1 1 calc R . . . .
H39B H 1.0102 0.2812 0.4955 0.043 Uiso 1 1 calc R . . . .
C40 C 0.8257(8) 0.2859(5) 0.5686(4) 0.0288(18) Uani 1 1 d . . . . .
H40A H 0.8050 0.3424 0.5262 0.035 Uiso 1 1 calc R . . . .
H40B H 0.7549 0.2371 0.5858 0.035 Uiso 1 1 calc R . . . .
C41 C 0.4968(10) 0.2483(7) 0.7421(6) 0.056(3) Uani 1 1 d . . . . .
H41A H 0.4453 0.2753 0.7867 0.068 Uiso 1 1 calc R . . . .
H41B H 0.5683 0.2032 0.7598 0.068 Uiso 1 1 calc R . . . .
C42 C 0.4130(9) 0.1916(8) 0.7160(6) 0.056(3) Uani 1 1 d . . . . .
H42A H 0.3361 0.1672 0.7587 0.067 Uiso 1 1 calc R . . . .
H42B H 0.4618 0.1328 0.6985 0.067 Uiso 1 1 calc R . . . .
C43 C 0.3713(10) 0.2672(8) 0.6480(6) 0.059(3) Uani 1 1 d . . . . .
H43A H 0.3733 0.2349 0.6047 0.070 Uiso 1 1 calc R . . . .
H43B H 0.2817 0.2949 0.6652 0.070 Uiso 1 1 calc R . . . .
C44 C 0.4680(8) 0.3494(7) 0.6221(5) 0.044(2) Uani 1 1 d . . . . .
H44A H 0.5217 0.3495 0.5689 0.053 Uiso 1 1 calc R . . . .
H44B H 0.4218 0.4162 0.6206 0.053 Uiso 1 1 calc R . . . .
Np1 Np 0.69857(3) 0.45866(2) 0.68752(2) 0.01640(8) Uani 1 1 d . . . . .
Np2 Np 0.47619(3) 0.72874(2) 0.76037(2) 0.01535(8) Uani 1 1 d . . . . .
O4 O 0.9130(11) 0.1335(9) 0.9813(6) 0.051(3) Uani 0.5 1 d D U P . .
C45 C 1.0379(15) 0.1480(13) 0.9925(8) 0.046(4) Uani 0.5 1 d D U P . .
H45A H 1.0757 0.0826 1.0179 0.056 Uiso 0.5 1 calc R . P . .
H45B H 1.0291 0.1950 1.0272 0.056 Uiso 0.5 1 calc R . P . .
C46 C 1.1215(14) 0.1890(17) 0.9182(9) 0.064(5) Uani 0.5 1 d D U P . .
H46A H 1.1409 0.2597 0.9146 0.076 Uiso 0.5 1 calc R . P . .
H46B H 1.2051 0.1489 0.9119 0.076 Uiso 0.5 1 calc R . P . .
C47 C 1.0584(13) 0.1864(12) 0.8582(7) 0.038(4) Uani 0.5 1 d D U P . .
H47A H 1.1089 0.1423 0.8247 0.045 Uiso 0.5 1 calc R . P . .
H47B H 1.0494 0.2552 0.8248 0.045 Uiso 0.5 1 calc R . P . .
C48 C 0.9275(14) 0.1450(13) 0.8993(8) 0.047(4) Uani 0.5 1 d D U P . .
H48B H 0.8580 0.1919 0.8807 0.057 Uiso 0.5 1 calc R . P . .
H48A H 0.9203 0.0788 0.8882 0.057 Uiso 0.5 1 calc R . P . .

loop_
_atom_site_aniso_label
_atom_site_aniso_U_11
_atom_site_aniso_U_22
_atom_site_aniso_U_33
_atom_site_aniso_U_23
_atom_site_aniso_U_13
_atom_site_aniso_U_12
Cl1 0.0161(9) 0.0179(7) 0.0239(9) -0.0074(6) -0.0049(6) -0.0017(7)
Cl2 0.0158(9) 0.0193(8) 0.0225(8) -0.0050(6) -0.0048(6) -0.0023(7)
Cl3 0.0295(11) 0.0300(9) 0.0208(9) -0.0079(7) -0.0050(7) 0.0050(8)
Cl4 0.0292(11) 0.0301(9) 0.0226(9) -0.0008(7) -0.0105(7) -0.0050(8)
O1 0.015(3) 0.026(2) 0.020(3) -0.0094(19) -0.0039(19) -0.002(2)
C33 0.024(4) 0.029(4) 0.020(4) -0.010(3) -0.010(3) 0.005(3)
C34 0.018(4) 0.042(4) 0.030(4) -0.014(3) -0.007(3) -0.003(3)
C35 0.023(4) 0.035(4) 0.027(4) -0.008(3) 0.001(3) -0.011(3)
C36 0.019(4) 0.036(4) 0.025(4) -0.004(3) -0.003(3) -0.007(3)
O2 0.023(3) 0.025(2) 0.027(3) -0.013(2) -0.017(2) 0.007(2)
O3 0.019(3) 0.033(3) 0.035(3) -0.017(2) -0.011(2) -0.004(2)
N1 0.014(3) 0.028(3) 0.026(3) -0.014(2) -0.008(2) -0.001(3)
N2 0.012(3) 0.026(3) 0.016(3) -0.002(2) -0.001(2) -0.002(2)
C1 0.032(5) 0.028(4) 0.028(4) -0.016(3) -0.011(3) 0.006(3)
C2 0.036(5) 0.034(4) 0.049(5) -0.023(4) -0.018(4) -0.006(4)
C3 0.023(4) 0.020(4) 0.043(5) -0.007(3) -0.009(3) -0.006(3)
C4 0.014(4) 0.020(3) 0.031(4) -0.009(3) -0.004(3) -0.002(3)
C5 0.020(4) 0.018(3) 0.020(4) -0.002(3) -0.003(3) -0.006(3)
C6 0.023(4) 0.021(4) 0.036(4) -0.007(3) -0.004(3) -0.005(3)
C7 0.021(4) 0.022(4) 0.031(4) -0.009(3) -0.005(3) -0.003(3)
C8 0.015(3) 0.020(3) 0.018(3) -0.002(2) -0.004(2) -0.001(2)
C9 0.019(3) 0.016(3) 0.016(3) -0.003(2) -0.007(2) 0.003(2)
C10 0.017(3) 0.021(3) 0.019(3) -0.001(2) -0.009(2) 0.002(2)
C11 0.011(3) 0.017(3) 0.016(3) -0.001(2) -0.010(2) -0.004(2)
C12 0.015(3) 0.021(3) 0.018(3) -0.003(2) -0.007(2) 0.000(2)
C13 0.016(3) 0.013(3) 0.025(3) -0.001(2) -0.009(2) 0.000(2)
C14 0.012(4) 0.021(3) 0.023(4) -0.007(3) -0.003(3) -0.003(3)
C15 0.018(4) 0.031(4) 0.040(5) -0.020(3) -0.011(3) 0.010(3)
C16 0.014(4) 0.030(4) 0.026(4) -0.002(3) -0.009(3) -0.002(3)
C17 0.022(4) 0.024(4) 0.019(4) -0.006(3) -0.009(3) -0.002(3)
C18 0.017(4) 0.033(4) 0.025(4) -0.002(3) -0.005(3) 0.000(3)
C19 0.021(5) 0.050(5) 0.026(4) 0.003(4) -0.005(3) -0.014(4)
C20 0.024(4) 0.031(4) 0.021(4) -0.005(3) -0.009(3) -0.004(3)
C21 0.020(4) 0.038(4) 0.021(4) -0.003(3) -0.004(3) -0.001(3)
C22 0.023(5) 0.062(6) 0.019(4) 0.003(4) -0.008(3) -0.004(4)
C23 0.024(5) 0.045(5) 0.031(4) 0.005(4) -0.007(3) -0.011(4)
C24 0.019(4) 0.033(4) 0.016(3) 0.000(3) -0.003(3) 0.004(3)
C25 0.022(4) 0.030(4) 0.016(3) -0.002(3) -0.010(3) 0.002(3)
C26 0.021(4) 0.041(4) 0.014(3) 0.000(3) -0.007(3) 0.004(3)
C27 0.017(4) 0.045(5) 0.015(4) -0.006(3) -0.006(3) 0.001(3)
C28 0.027(4) 0.039(4) 0.009(3) -0.012(3) -0.005(3) -0.002(3)
C29 0.016(4) 0.042(4) 0.018(4) -0.017(3) -0.003(3) 0.003(3)
C30 0.025(5) 0.043(5) 0.030(4) -0.024(3) -0.012(3) 0.002(4)
C31 0.047(6) 0.067(6) 0.034(5) -0.027(4) -0.012(4) -0.020(5)
C32 0.044(6) 0.048(5) 0.043(5) -0.032(4) 0.003(4) -0.007(4)
C37 0.033(5) 0.021(4) 0.044(5) -0.002(3) -0.022(4) 0.005(3)
C38 0.029(5) 0.040(5) 0.064(6) -0.028(4) -0.024(4) 0.013(4)
C39 0.036(5) 0.036(4) 0.040(5) -0.015(4) -0.013(4) 0.009(4)
C40 0.036(5) 0.024(4) 0.036(4) -0.016(3) -0.020(3) 0.004(3)
C41 0.064(8) 0.033(5) 0.078(8) 0.000(5) -0.035(6) -0.016(5)
C42 0.037(6) 0.070(7) 0.063(7) -0.015(5) -0.005(5) -0.028(5)
C43 0.045(7) 0.065(7) 0.084(8) -0.031(6) -0.034(6) -0.001(5)
C44 0.030(5) 0.065(6) 0.050(6) -0.030(5) -0.013(4) -0.011(5)
Np1 0.01475(16) 0.01776(14) 0.01853(15) -0.00617(10) -0.00529(10) -0.00079(11)
Np2 0.01296(15) 0.01935(14) 0.01580(14) -0.00670(10) -0.00495(10) 0.00042(11)
O4 0.052(7) 0.058(7) 0.054(6) -0.019(5) -0.032(5) 0.007(6)
C45 0.045(8) 0.048(9) 0.060(7) -0.025(6) -0.036(6) 0.024(7)
C46 0.039(7) 0.113(15) 0.056(8) -0.039(8) -0.031(6) 0.012(8)
C47 0.030(7) 0.055(9) 0.043(7) -0.024(6) -0.030(5) 0.019(6)
C48 0.042(7) 0.054(10) 0.058(7) -0.025(6) -0.031(5) 0.016(6)

loop_
_atom_type_symbol
_atom_type_description
_atom_type_scat_dispersion_real
_atom_type_scat_dispersion_imag
_atom_type_scat_source
C C 0.0033 0.0016 'International Tables Vol C Tables 4.2.6.8 and 6.1.1.4'
H H 0.0000 0.0000 'International Tables Vol C Tables 4.2.6.8 and 6.1.1.4'
N N 0.0061 0.0033 'International Tables Vol C Tables 4.2.6.8 and 6.1.1.4'
O O 0.0106 0.0060 'International Tables Vol C Tables 4.2.6.8 and 6.1.1.4'
Cl Cl 0.1484 0.1585 'International Tables Vol C Tables 4.2.6.8 and 6.1.1.4'
Np Np -11.4937 4.1493 'International Tables Vol C Tables 4.2.6.8 and 6.1.1.4'

loop_
_geom_angle_atom_site_label_1
_geom_angle_atom_site_label_2
_geom_angle_atom_site_label_3
_geom_angle
_geom_angle_site_symmetry_1
_geom_angle_site_symmetry_3
Np1 Cl1 Np2 104.51(5) . .
Np1 Cl2 Np2 104.82(6) . .
C33 O1 Np1 127.2(4) . .
C36 O1 C33 108.4(5) . .
C36 O1 Np1 119.6(4) . .
O1 C33 H33A 110.5 . .
O1 C33 H33B 110.5 . .
O1 C33 C34 106.0(5) . .
H33A C33 H33B 108.7 . .
C34 C33 H33A 110.5 . .
C34 C33 H33B 110.5 . .
C33 C34 H34A 111.2 . .
C33 C34 H34B 111.2 . .
C33 C34 C35 102.8(6) . .
H34A C34 H34B 109.1 . .
C35 C34 H34A 111.2 . .
C35 C34 H34B 111.2 . .
C34 C35 H35A 111.3 . .
C34 C35 H35B 111.3 . .
C34 C35 C36 102.3(5) . .
H35A C35 H35B 109.2 . .
C36 C35 H35A 111.3 . .
C36 C35 H35B 111.3 . .
O1 C36 C35 104.9(5) . .
O1 C36 H36A 110.8 . .
O1 C36 H36B 110.8 . .
C35 C36 H36A 110.8 . .
C35 C36 H36B 110.8 . .
H36A C36 H36B 108.8 . .
C37 O2 C40 105.5(5) . .
C37 O2 Np1 126.9(4) . .
C40 O2 Np1 124.9(4) . .
C41 O3 C44 108.2(7) . .
C41 O3 Np1 123.5(5) . .
C44 O3 Np1 124.0(5) . .
C1 N1 C4 105.0(6) . .
C1 N1 Np2 126.7(5) . .
C4 N1 Np2 126.1(4) . .
C17 N2 C20 103.9(6) . .
C17 N2 Np2 128.0(4) . .
C20 N2 Np2 126.4(4) . .
N1 C1 C2 110.6(7) . .
N1 C1 C30 120.6(7) . .
C2 C1 C30 128.4(7) . .
C1 C2 H2 126.8 . .
C3 C2 C1 106.5(7) . .
C3 C2 H2 126.8 . .
C2 C3 H3 126.1 . .
C4 C3 C2 107.9(7) . .
C4 C3 H3 126.1 . .
N1 C4 C5 123.4(6) . .
C3 C4 N1 110.0(6) . .
C3 C4 C5 126.6(6) . .
C4 C5 C6 111.1(6) . .
C4 C5 C7 109.7(6) . .
C4 C5 C8 110.1(5) . .
C7 C5 C6 106.9(5) . .
C8 C5 C6 107.2(6) . .
C8 C5 C7 111.8(6) . .
C5 C6 H6A 109.5 . .
C5 C6 H6B 109.5 . .
C5 C6 H6C 109.5 . .
H6A C6 H6B 109.5 . .
H6A C6 H6C 109.5 . .
H6B C6 H6C 109.5 . .
C5 C7 H7A 109.5 . .
C5 C7 H7B 109.5 . .
C5 C7 H7C 109.5 . .
H7A C7 H7B 109.5 . .
H7A C7 H7C 109.5 . .
H7B C7 H7C 109.5 . .
C5 C8 Np2 111.2(4) . .
C9 C8 C5 124.1(6) . .
C9 C8 C13 119.5(6) . .
C9 C8 Np2 81.4(4) . .
C13 C8 C5 116.2(6) . .
C13 C8 Np2 72.7(3) . .
C8 C9 H9 120.3 . .
C8 C9 C10 119.4(6) . .
C10 C9 H9 120.3 . .
C9 C10 H10 119.6 . .
C11 C10 C9 120.8(6) . .
C11 C10 H10 119.6 . .
C10 C11 H11 119.6 . .
C10 C11 C12 120.7(6) . .
C10 C11 Np2 81.0(4) . .
C12 C11 H11 119.6 . .
C12 C11 Np2 72.6(4) . .
Np2 C11 H11 117.5 . .
C11 C12 C14 118.2(6) . .
C11 C12 Np2 80.3(4) . .
C13 C12 C11 118.6(6) . .
C13 C12 C14 123.0(6) . .
C13 C12 Np2 74.1(4) . .
C14 C12 Np2 111.6(4) . .
C8 C13 H13 119.5 . .
C8 C13 Np2 79.3(4) . .
C12 C13 C8 120.9(6) . .
C12 C13 H13 119.5 . .
C12 C13 Np2 78.3(4) . .
Np2 C13 H13 113.2 . .
C12 C14 C15 112.7(6) . .
C12 C14 C16 109.7(6) . .
C12 C14 C17 107.2(5) . .
C16 C14 C15 108.1(6) . .
C17 C14 C15 109.4(6) . .
C17 C14 C16 109.8(6) . .
C14 C15 H15A 109.5 . .
C14 C15 H15B 109.5 . .
C14 C15 H15C 109.5 . .
H15A C15 H15B 109.5 . .
H15A C15 H15C 109.5 . .
H15B C15 H15C 109.5 . .
C14 C16 H16A 109.5 . .
C14 C16 H16B 109.5 . .
C14 C16 H16C 109.5 . .
H16A C16 H16B 109.5 . .
H16A C16 H16C 109.5 . .
H16B C16 H16C 109.5 . .
N2 C17 C14 119.6(6) . .
C18 C17 N2 112.5(6) . .
C18 C17 C14 127.4(6) . .
C17 C18 H18 127.3 . .
C17 C18 C19 105.4(7) . .
C19 C18 H18 127.3 . .
C18 C19 H19 126.2 . .
C20 C19 C18 107.5(6) . .
C20 C19 H19 126.2 . .
N2 C20 C21 122.2(6) . .
C19 C20 N2 110.7(6) . .
C19 C20 C21 127.1(6) . .
C20 C21 C22 109.6(6) . .
C20 C21 C23 109.6(6) . .
C20 C21 C24 109.3(6) . .
C23 C21 C22 108.4(6) . .
C23 C21 C24 111.9(6) . .
C24 C21 C22 107.9(6) . .
C21 C22 H22A 109.5 . .
C21 C22 H22B 109.5 . .
C21 C22 H22C 109.5 . .
H22A C22 H22B 109.5 . .
H22A C22 H22C 109.5 . .
H22B C22 H22C 109.5 . .
C21 C23 H23A 109.5 . .
C21 C23 H23B 109.5 . .
C21 C23 H23C 109.5 . .
H23A C23 H23B 109.5 . .
H23A C23 H23C 109.5 . .
H23B C23 H23C 109.5 . .
C21 C24 Np2 112.4(4) . .
C25 C24 C21 122.5(7) . .
C25 C24 C29 118.5(7) . .
C25 C24 Np2 80.8(4) . .
C29 C24 C21 118.9(6) . .
C29 C24 Np2 73.5(4) . .
C24 C25 H25 120.1 . .
C24 C25 C26 119.8(7) . .
C24 C25 Np2 72.2(4) . .
C26 C25 H25 120.1 . .
C26 C25 Np2 77.9(4) . .
Np2 C25 H25 120.8 . .
C25 C26 H26 119.5 . .
C25 C26 Np2 75.3(4) . .
C27 C26 C25 120.9(7) . .
C27 C26 H26 119.5 . .
C27 C26 Np2 74.1(4) . .
Np2 C26 H26 122.4 . .
C26 C27 H27 119.9 . .
C26 C27 C28 120.2(7) . .
C26 C27 Np2 79.7(4) . .
C28 C27 H27 119.9 . .
C28 C27 Np2 73.0(4) . .
Np2 C27 H27 118.2 . .
C27 C28 C30 118.4(7) . .
C27 C28 Np2 79.3(4) . .
C29 C28 C27 118.1(7) . .
C29 C28 C30 123.2(6) . .
C29 C28 Np2 74.0(4) . .
C30 C28 Np2 112.4(4) . .
C24 C29 H29 118.8 . .
C24 C29 Np2 78.3(4) . .
C28 C29 C24 122.3(6) . .
C28 C29 H29 118.8 . .
C28 C29 Np2 78.2(4) . .
Np2 C29 H29 115.0 . .
C1 C30 C28 106.8(6) . .
C1 C30 C31 111.3(7) . .
C1 C30 C32 109.7(6) . .
C28 C30 C31 107.9(6) . .
C32 C30 C28 112.2(7) . .
C32 C30 C31 109.0(6) . .
C30 C31 H31A 109.5 . .
C30 C31 H31B 109.5 . .
C30 C31 H31C 109.5 . .
H31A C31 H31B 109.5 . .
H31A C31 H31C 109.5 . .
H31B C31 H31C 109.5 . .
C30 C32 H32A 109.5 . .
C30 C32 H32B 109.5 . .
C30 C32 H32C 109.5 . .
H32A C32 H32B 109.5 . .
H32A C32 H32C 109.5 . .
H32B C32 H32C 109.5 . .
O2 C37 H37A 110.7 . .
O2 C37 H37B 110.7 . .
O2 C37 C38 105.0(6) . .
H37A C37 H37B 108.8 . .
C38 C37 H37A 110.7 . .
C38 C37 H37B 110.7 . .
C37 C38 H38A 110.8 . .
C37 C38 H38B 110.8 . .
H38A C38 H38B 108.8 . .
C39 C38 C37 104.9(6) . .
C39 C38 H38A 110.8 . .
C39 C38 H38B 110.8 . .
C38 C39 H39A 110.5 . .
C38 C39 H39B 110.5 . .
C38 C39 C40 106.0(6) . .
H39A C39 H39B 108.7 . .
C40 C39 H39A 110.5 . .
C40 C39 H39B 110.5 . .
O2 C40 C39 104.7(6) . .
O2 C40 H40A 110.8 . .
O2 C40 H40B 110.8 . .
C39 C40 H40A 110.8 . .
C39 C40 H40B 110.8 . .
H40A C40 H40B 108.9 . .
O3 C41 H41A 110.0 . .
O3 C41 H41B 110.0 . .
O3 C41 C42 108.5(8) . .
H41A C41 H41B 108.4 . .
C42 C41 H41A 110.0 . .
C42 C41 H41B 110.0 . .
C41 C42 H42A 110.9 . .
C41 C42 H42B 110.9 . .
C41 C42 C43 104.4(8) . .
H42A C42 H42B 108.9 . .
C43 C42 H42A 110.9 . .
C43 C42 H42B 110.9 . .
C42 C43 H43A 110.6 . .
C42 C43 H43B 110.6 . .
H43A C43 H43B 108.8 . .
C44 C43 C42 105.5(8) . .
C44 C43 H43A 110.6 . .
C44 C43 H43B 110.6 . .
O3 C44 C43 107.7(7) . .
O3 C44 H44A 110.2 . .
O3 C44 H44B 110.2 . .
C43 C44 H44A 110.2 . .
C43 C44 H44B 110.2 . .
H44A C44 H44B 108.5 . .
Cl2 Np1 Cl1 76.10(5) . .
Cl3 Np1 Cl1 86.16(5) . .
Cl3 Np1 Cl2 93.23(5) . .
Cl4 Np1 Cl1 102.88(5) . .
Cl4 Np1 Cl2 89.58(5) . .
Cl4 Np1 Cl3 170.93(6) . .
O1 Np1 Cl1 72.06(11) . .
O1 Np1 Cl2 143.43(11) . .
O1 Np1 Cl3 102.02(11) . .
O1 Np1 Cl4 80.54(11) . .
O1 Np1 O2 69.06(15) . .
O1 Np1 O3 138.40(15) . .
O2 Np1 Cl1 135.87(12) . .
O2 Np1 Cl2 146.73(12) . .
O2 Np1 Cl3 82.27(11) . .
O2 Np1 Cl4 90.66(11) . .
O2 Np1 O3 72.37(15) . .
O3 Np1 Cl1 149.50(12) . .
O3 Np1 Cl2 74.51(11) . .
O3 Np1 Cl3 87.52(12) . .
O3 Np1 Cl4 84.93(12) . .
Cl1 Np2 Cl2 74.14(5) . .
Cl1 Np2 C8 79.47(13) . .
Cl1 Np2 C12 121.96(13) . .
Cl1 Np2 C13 107.42(13) . .
Cl1 Np2 C24 112.22(14) . .
Cl1 Np2 C25 85.90(13) . .
Cl1 Np2 C27 71.94(13) . .
Cl1 Np2 C28 98.18(15) . .
Cl2 Np2 C8 109.39(14) . .
Cl2 Np2 C12 97.24(14) . .
Cl2 Np2 C13 117.67(15) . .
Cl2 Np2 C24 81.77(16) . .
Cl2 Np2 C25 67.97(15) . .
Cl2 Np2 C27 107.27(15) . .
Cl2 Np2 C28 124.38(15) . .
N1 Np2 Cl1 84.92(13) . .
N1 Np2 Cl2 158.63(13) . .
N1 Np2 C8 61.40(19) . .
N1 Np2 C12 90.10(19) . .
N1 Np2 C13 64.27(19) . .
N1 Np2 C24 110.8(2) . .
N1 Np2 C25 115.5(2) . .
N1 Np2 C27 69.1(2) . .
N1 Np2 C28 62.11(19) . .
N1 Np2 C29 83.9(2) . .
N2 Np2 Cl1 159.27(13) . .
N2 Np2 Cl2 85.20(14) . .
N2 Np2 N1 115.81(18) . .
N2 Np2 C8 109.89(18) . .
N2 Np2 C12 61.69(17) . .
N2 Np2 C13 83.59(18) . .
N2 Np2 C24 61.78(19) . .
N2 Np2 C25 84.64(18) . .
N2 Np2 C27 113.69(18) . .
N2 Np2 C28 91.88(19) . .
N2 Np2 C29 65.86(19) . .
C8 Np2 C25 165.22(19) . .
C8 Np2 C27 124.3(2) . .
C12 Np2 C8 48.82(18) . .
C12 Np2 C25 144.74(19) . .
C12 Np2 C27 154.8(2) . .
C13 Np2 C8 27.96(17) . .
C13 Np2 C12 27.57(18) . .
C13 Np2 C24 139.48(18) . .
C13 Np2 C25 166.39(18) . .
C13 Np2 C27 133.2(2) . .
C13 Np2 C28 117.1(2) . .
C24 Np2 C8 166.15(18) . .
C24 Np2 C12 123.33(19) . .
C24 Np2 C25 26.90(17) . .
C24 Np2 C27 56.7(2) . .
C27 Np2 C25 47.5(2) . .
C28 Np2 C8 123.4(2) . .
C28 Np2 C12 129.44(19) . .
C28 Np2 C24 49.6(2) . .
C28 Np2 C25 56.5(2) . .
C28 Np2 C27 27.67(18) . .
C29 Np2 Cl1 119.29(15) . .
C29 Np2 Cl2 109.94(15) . .
C29 Np2 C8 139.8(2) . .
C29 Np2 C12 117.52(19) . .
C29 Np2 C13 120.0(2) . .
C29 Np2 C24 28.2(2) . .
C29 Np2 C25 48.1(2) . .
C29 Np2 C27 48.39(19) . .
C29 Np2 C28 27.77(19) . .
C48 O4 C45 106.9(9) . .
O4 C45 H45A 109.9 . .
O4 C45 H45B 109.9 . .
O4 C45 C46 109.0(10) . .
H45A C45 H45B 108.3 . .
C46 C45 H45A 109.9 . .
C46 C45 H45B 109.9 . .
C45 C46 H46A 109.9 . .
C45 C46 H46B 109.9 . .
H46A C46 H46B 108.3 . .
C47 C46 C45 108.9(11) . .
C47 C46 H46A 109.9 . .
C47 C46 H46B 109.9 . .
C46 C47 H47A 110.6 . .
C46 C47 H47B 110.6 . .
C46 C47 C48 105.9(10) . .
H47A C47 H47B 108.7 . .
C48 C47 H47A 110.6 . .
C48 C47 H47B 110.6 . .
O4 C48 C47 108.0(9) . .
O4 C48 H48B 110.1 . .
O4 C48 H48A 110.1 . .
C47 C48 H48B 110.1 . .
C47 C48 H48A 110.1 . .
H48B C48 H48A 108.4 . .

loop_
_geom_bond_atom_site_label_1
_geom_bond_atom_site_label_2
_geom_bond_distance
_geom_bond_site_symmetry_2
Cl1 Np1 2.8143(16) .
Cl1 Np2 2.8641(16) .
Cl2 Np1 2.7951(16) .
Cl2 Np2 2.8711(17) .
Cl3 Np1 2.7233(17) .
Cl4 Np1 2.6828(17) .
O1 C33 1.465(8) .
O1 C36 1.450(7) .
O1 Np1 2.488(5) .
C33 H33A 0.9900 .
C33 H33B 0.9900 .
C33 C34 1.496(9) .
C34 H34A 0.9900 .
C34 H34B 0.9900 .
C34 C35 1.498(9) .
C35 H35A 0.9900 .
C35 H35B 0.9900 .
C35 C36 1.512(10) .
C36 H36A 0.9900 .
C36 H36B 0.9900 .
O2 C37 1.448(8) .
O2 C40 1.449(8) .
O2 Np1 2.513(4) .
O3 C41 1.433(10) .
O3 C44 1.443(9) .
O3 Np1 2.538(5) .
N1 C1 1.386(9) .
N1 C4 1.399(8) .
N1 Np2 2.496(6) .
N2 C17 1.386(9) .
N2 C20 1.400(8) .
N2 Np2 2.487(5) .
C1 C2 1.395(11) .
C1 C30 1.510(10) .
C2 H2 0.9500 .
C2 C3 1.389(10) .
C3 H3 0.9500 .
C3 C4 1.381(10) .
C4 C5 1.504(10) .
C5 C6 1.550(9) .
C5 C7 1.549(9) .
C5 C8 1.529(10) .
C6 H6A 0.9800 .
C6 H6B 0.9800 .
C6 H6C 0.9800 .
C7 H7A 0.9800 .
C7 H7B 0.9800 .
C7 H7C 0.9800 .
C8 C9 1.389(9) .
C8 C13 1.418(9) .
C8 Np2 2.972(6) .
C9 H9 0.9500 .
C9 C10 1.403(10) .
C10 H10 0.9500 .
C10 C11 1.380(9) .
C11 H11 0.9500 .
C11 C12 1.405(9) .
C11 Np2 3.039(6) .
C12 C13 1.390(9) .
C12 C14 1.521(9) .
C12 Np2 2.941(7) .
C13 H13 0.9500 .
C13 Np2 2.889(6) .
C14 C15 1.536(9) .
C14 C16 1.536(10) .
C14 C17 1.529(9) .
C15 H15A 0.9800 .
C15 H15B 0.9800 .
C15 H15C 0.9800 .
C16 H16A 0.9800 .
C16 H16B 0.9800 .
C16 H16C 0.9800 .
C17 C18 1.370(9) .
C18 H18 0.9500 .
C18 C19 1.418(10) .
C19 H19 0.9500 .
C19 C20 1.370(10) .
C20 C21 1.519(10) .
C21 C22 1.552(9) .
C21 C23 1.534(11) .
C21 C24 1.536(10) .
C22 H22A 0.9800 .
C22 H22B 0.9800 .
C22 H22C 0.9800 .
C23 H23A 0.9800 .
C23 H23B 0.9800 .
C23 H23C 0.9800 .
C24 C25 1.385(9) .
C24 C29 1.405(10) .
C24 Np2 2.915(6) .
C25 H25 0.9500 .
C25 C26 1.405(10) .
C25 Np2 3.022(6) .
C26 H26 0.9500 .
C26 C27 1.374(10) .
C26 Np2 3.055(7) .
C27 H27 0.9500 .
C27 C28 1.411(9) .
C27 Np2 2.986(7) .
C28 C29 1.383(10) .
C28 C30 1.536(10) .
C28 Np2 2.906(7) .
C29 H29 0.9500 .
C29 Np2 2.854(6) .
C30 C31 1.545(10) .
C30 C32 1.516(10) .
C31 H31A 0.9800 .
C31 H31B 0.9800 .
C31 H31C 0.9800 .
C32 H32A 0.9800 .
C32 H32B 0.9800 .
C32 H32C 0.9800 .
C37 H37A 0.9900 .
C37 H37B 0.9900 .
C37 C38 1.519(10) .
C38 H38A 0.9900 .
C38 H38B 0.9900 .
C38 C39 1.498(11) .
C39 H39A 0.9900 .
C39 H39B 0.9900 .
C39 C40 1.508(10) .
C40 H40A 0.9900 .
C40 H40B 0.9900 .
C41 H41A 0.9900 .
C41 H41B 0.9900 .
C41 C42 1.463(13) .
C42 H42A 0.9900 .
C42 H42B 0.9900 .
C42 C43 1.517(13) .
C43 H43A 0.9900 .
C43 H43B 0.9900 .
C43 C44 1.498(12) .
C44 H44A 0.9900 .
C44 H44B 0.9900 .
O4 C45 1.424(14) .
O4 C48 1.423(14) .
C45 H45A 0.9900 .
C45 H45B 0.9900 .
C45 C46 1.426(16) .
C46 H46A 0.9900 .
C46 H46B 0.9900 .
C46 C47 1.416(15) .
C47 H47A 0.9900 .
C47 H47B 0.9900 .
C47 C48 1.490(16) .
C48 H48B 0.9900 .
C48 H48A 0.9900 .

loop_
_geom_torsion_atom_site_label_1
_geom_torsion_atom_site_label_2
_geom_torsion_atom_site_label_3
_geom_torsion_atom_site_label_4
_geom_torsion
_geom_torsion_site_symmetry_1
_geom_torsion_site_symmetry_2
_geom_torsion_site_symmetry_3
_geom_torsion_site_symmetry_4
O1 C33 C34 C35 29.8(7) . . . .
C33 O1 C36 C35 -16.4(7) . . . .
C33 C34 C35 C36 -39.1(7) . . . .
C34 C35 C36 O1 34.6(7) . . . .
C36 O1 C33 C34 -8.4(7) . . . .
O2 C37 C38 C39 -21.7(9) . . . .
O3 C41 C42 C43 -24.5(11) . . . .
N1 C1 C2 C3 -0.5(9) . . . .
N1 C1 C30 C28 38.0(9) . . . .
N1 C1 C30 C31 155.5(7) . . . .
N1 C1 C30 C32 -83.8(8) . . . .
N1 C4 C5 C6 128.9(7) . . . .
N1 C4 C5 C7 -113.1(7) . . . .
N1 C4 C5 C8 10.3(9) . . . .
N2 C17 C18 C19 0.4(9) . . . .
N2 C20 C21 C22 129.5(7) . . . .
N2 C20 C21 C23 -111.6(8) . . . .
N2 C20 C21 C24 11.4(10) . . . .
C1 N1 C4 C3 0.3(8) . . . .
C1 N1 C4 C5 179.8(6) . . . .
C1 C2 C3 C4 0.6(8) . . . .
C2 C1 C30 C28 -150.6(8) . . . .
C2 C1 C30 C31 -33.1(11) . . . .
C2 C1 C30 C32 87.7(10) . . . .
C2 C3 C4 N1 -0.6(8) . . . .
C2 C3 C4 C5 179.9(6) . . . .
C3 C4 C5 C6 -51.7(9) . . . .
C3 C4 C5 C7 66.3(9) . . . .
C3 C4 C5 C8 -170.3(7) . . . .
C4 N1 C1 C2 0.1(8) . . . .
C4 N1 C1 C30 173.0(6) . . . .
C4 C5 C8 C9 -118.8(7) . . . .
C4 C5 C8 C13 55.6(7) . . . .
C4 C5 C8 Np2 -25.0(6) . . . .
C5 C8 C9 C10 175.4(6) . . . .
C5 C8 C13 C12 -174.9(6) . . . .
C5 C8 C13 Np2 -105.6(5) . . . .
C6 C5 C8 C9 120.2(7) . . . .
C6 C5 C8 C13 -65.3(7) . . . .
C6 C5 C8 Np2 -145.9(4) . . . .
C7 C5 C8 C9 3.3(9) . . . .
C7 C5 C8 C13 177.7(6) . . . .
C7 C5 C8 Np2 97.2(5) . . . .
C8 C9 C10 C11 -2.6(9) . . . .
C9 C8 C13 C12 -0.2(10) . . . .
C9 C8 C13 Np2 69.1(6) . . . .
C9 C10 C11 C12 3.0(9) . . . .
C9 C10 C11 Np2 -60.4(6) . . . .
C10 C11 C12 C13 -2.0(9) . . . .
C10 C11 C12 C14 -177.3(6) . . . .
C10 C11 C12 Np2 -67.8(5) . . . .
C11 C12 C13 C8 0.5(9) . . . .
C11 C12 C13 Np2 -69.3(5) . . . .
C11 C12 C14 C15 176.6(6) . . . .
C11 C12 C14 C16 -63.0(7) . . . .
C11 C12 C14 C17 56.2(8) . . . .
C12 C14 C17 N2 38.1(8) . . . .
C12 C14 C17 C18 -150.8(7) . . . .
C13 C8 C9 C10 1.2(9) . . . .
C13 C12 C14 C15 1.5(9) . . . .
C13 C12 C14 C16 121.9(7) . . . .
C13 C12 C14 C17 -118.9(7) . . . .
C14 C12 C13 C8 175.6(6) . . . .
C14 C12 C13 Np2 105.8(6) . . . .
C14 C17 C18 C19 -171.3(7) . . . .
C15 C14 C17 N2 -84.4(7) . . . .
C15 C14 C17 C18 86.8(9) . . . .
C16 C14 C17 N2 157.2(6) . . . .
C16 C14 C17 C18 -31.6(10) . . . .
C17 N2 C20 C19 0.4(8) . . . .
C17 N2 C20 C21 -179.2(7) . . . .
C17 C18 C19 C20 -0.1(9) . . . .
C18 C19 C20 N2 -0.2(9) . . . .
C18 C19 C20 C21 179.4(7) . . . .
C19 C20 C21 C22 -50.0(11) . . . .
C19 C20 C21 C23 68.9(10) . . . .
C19 C20 C21 C24 -168.2(8) . . . .
C20 N2 C17 C14 171.9(6) . . . .
C20 N2 C17 C18 -0.5(8) . . . .
C20 C21 C24 C25 -119.2(7) . . . .
C20 C21 C24 C29 57.1(8) . . . .
C20 C21 C24 Np2 -25.8(7) . . . .
C21 C24 C25 C26 175.0(6) . . . .
C21 C24 C25 Np2 110.8(6) . . . .
C21 C24 C29 C28 -174.7(6) . . . .
C21 C24 C29 Np2 -106.9(6) . . . .
C22 C21 C24 C25 121.6(7) . . . .
C22 C21 C24 C29 -62.1(8) . . . .
C22 C21 C24 Np2 -145.0(5) . . . .
C23 C21 C24 C25 2.4(9) . . . .
C23 C21 C24 C29 178.7(6) . . . .
C23 C21 C24 Np2 95.8(6) . . . .
C24 C25 C26 C27 -0.4(10) . . . .
C24 C25 C26 Np2 -61.2(6) . . . .
C25 C24 C29 C28 1.7(10) . . . .
C25 C24 C29 Np2 69.5(6) . . . .
C25 C26 C27 C28 1.9(10) . . . .
C25 C26 C27 Np2 -61.4(6) . . . .
C26 C27 C28 C29 -1.5(10) . . . .
C26 C27 C28 C30 -176.5(6) . . . .
C26 C27 C28 Np2 -66.7(6) . . . .
C27 C28 C29 C24 -0.3(10) . . . .
C27 C28 C29 Np2 -68.2(6) . . . .
C27 C28 C30 C1 56.5(8) . . . .
C27 C28 C30 C31 -63.2(8) . . . .
C27 C28 C30 C32 176.7(6) . . . .
C29 C24 C25 C26 -1.4(10) . . . .
C29 C24 C25 Np2 -65.5(5) . . . .
C29 C28 C30 C1 -118.2(7) . . . .
C29 C28 C30 C31 122.1(7) . . . .
C29 C28 C30 C32 2.0(9) . . . .
C30 C1 C2 C3 -172.6(7) . . . .
C30 C28 C29 C24 174.4(6) . . . .
C30 C28 C29 Np2 106.6(6) . . . .
C37 O2 C40 C39 -36.5(7) . . . .
C37 C38 C39 C40 -0.3(9) . . . .
C38 C39 C40 O2 22.2(8) . . . .
C40 O2 C37 C38 36.4(8) . . . .
C41 O3 C44 C43 -8.0(10) . . . .
C41 C42 C43 C44 18.9(11) . . . .
C42 C43 C44 O3 -7.1(10) . . . .
C44 O3 C41 C42 20.7(10) . . . .
Np1 O1 C33 C34 -163.4(4) . . . .
Np1 O1 C36 C35 140.9(5) . . . .
Np1 O2 C37 C38 -161.6(5) . . . .
Np1 O2 C40 C39 161.0(4) . . . .
Np1 O3 C41 C42 178.3(6) . . . .
Np1 O3 C44 C43 -165.4(5) . . . .
Np2 N1 C1 C2 163.7(5) . . . .
Np2 N1 C1 C30 -23.5(9) . . . .
Np2 N1 C4 C3 -163.4(5) . . . .
Np2 N1 C4 C5 16.1(9) . . . .
Np2 N2 C17 C14 -22.0(9) . . . .
Np2 N2 C17 C18 165.5(5) . . . .
Np2 N2 C20 C19 -165.9(5) . . . .
Np2 N2 C20 C21 14.5(10) . . . .
Np2 C8 C9 C10 65.7(5) . . . .
Np2 C8 C13 C12 -69.3(6) . . . .
Np2 C11 C12 C13 65.9(5) . . . .
Np2 C11 C12 C14 -109.5(5) . . . .
Np2 C12 C13 C8 69.8(6) . . . .
Np2 C12 C14 C15 86.2(6) . . . .
Np2 C12 C14 C16 -153.4(4) . . . .
Np2 C12 C14 C17 -34.2(6) . . . .
Np2 C24 C25 C26 64.1(6) . . . .
Np2 C24 C29 C28 -67.8(6) . . . .
Np2 C25 C26 C27 60.8(6) . . . .
Np2 C26 C27 C28 63.3(6) . . . .
Np2 C27 C28 C29 65.3(6) . . . .
Np2 C27 C28 C30 -109.8(6) . . . .
Np2 C28 C29 C24 67.8(6) . . . .
Np2 C28 C30 C1 -33.2(7) . . . .
Np2 C28 C30 C31 -152.9(5) . . . .
Np2 C28 C30 C32 87.0(6) . . . .
O4 C45 C46 C47 -9(2) . . . .
C45 O4 C48 C47 -10.6(18) . . . .
C45 C46 C47 C48 2(2) . . . .
C46 C47 C48 O4 5(2) . . . .
C48 O4 C45 C46 12.1(19) . . . .
